data_2217191
loop_
_publ_author_name
'Song, Ah-Ran'
'Hwang, In-Chul'
'Ha, Kwang'

_publ_section_title
;<i>catena</i>-Poly[[[aquamanganese(II)]-di-\m-sulfato-[aquamanganese(II)]-\m-<i>N</i>,<i>N</i>,<i>N</i>',<i>N</i>'-tetrakis(2-pyridylmethyl)hexane-1,6-diamine]
 hexahydrate]
;
_journal_coeditor_code LN2016
_journal_issue 1
_journal_name_full 'Acta Crystallographica Section E'
_journal_page_first m44
_journal_page_last m44
_journal_paper_doi 10.1107/S1600536807063313
_journal_volume 64
_journal_year 2008
_chemical_formula_iupac '[Mn2 (S O4)2 (C30 H36 N6) (H2 O)2], 6H2 O'
_chemical_formula_moiety 'C30 H40 Mn2 N6 O10 S2, 6(H2 O)'
_chemical_formula_sum 'C30 H52 Mn2 N6 O16 S2'
_chemical_formula_weight 926.78
_chemical_name_systematic
;
catena-Poly[[[aquamanganese(II)]-di-\m-sulfato-[aquamanganese(II)]-\m-
N,N,N',N'-tetrakis(2-pyridylmethyl)hexane-1,6-diamine] hexahydrate]
;
_space_group_IT_number 15
_symmetry_cell_setting monoclinic
_symmetry_space_group_name_Hall '-C 2yc'
_symmetry_space_group_name_H-M 'C 1 2/c 1'
_atom_sites_solution_hydrogens geom
_atom_sites_solution_primary direct
_atom_sites_solution_secondary difmap
_cell_angle_alpha 90.00
_cell_angle_beta 99.888(3)
_cell_angle_gamma 90.00
_cell_formula_units_Z 4
_cell_length_a 20.910(3)
_cell_length_b 12.5820(17)
_cell_length_c 15.752(2)
_cell_measurement_reflns_used 2250
_cell_measurement_temperature 243(2)
_cell_measurement_theta_max 24.277
_cell_measurement_theta_min 2.208
_cell_volume 4082.6(10)
_computing_cell_refinement 'SAINT (Bruker, 2000)'
_computing_data_collection 'SMART (Bruker, 2000)'
_computing_data_reduction 'SAINT (Bruker, 2000)'
_computing_molecular_graphics 'ORTEP-3 (Farrugia, 1997) and PLATON (Spek, 2003)'
_computing_publication_material 'SHELXL97 (Sheldrick, 1997)'
_computing_structure_refinement 'SHELXL97 (Sheldrick, 1997)'
_computing_structure_solution 'SHELXS97 (Sheldrick, 1997)'
_diffrn_ambient_temperature 243(2)
_diffrn_measured_fraction_theta_full 0.995
_diffrn_measured_fraction_theta_max 0.995
_diffrn_measurement_device_type 'Bruker SMART 1000 CCD'
_diffrn_measurement_method '\f and \w scans'
_diffrn_radiation_monochromator graphite
_diffrn_radiation_source 'fine-focus sealed tube'
_diffrn_radiation_type 'Mo K\a'
_diffrn_radiation_wavelength 0.71073
_diffrn_reflns_av_R_equivalents 0.0497
_diffrn_reflns_av_sigmaI/netI 0.0790
_diffrn_reflns_limit_h_max 20
_diffrn_reflns_limit_h_min -26
_diffrn_reflns_limit_k_max 15
_diffrn_reflns_limit_k_min -15
_diffrn_reflns_limit_l_max 19
_diffrn_reflns_limit_l_min -18
_diffrn_reflns_number 11793
_diffrn_reflns_theta_full 26.40
_diffrn_reflns_theta_max 26.40
_diffrn_reflns_theta_min 1.90
_diffrn_standards_decay_% 0
_diffrn_standards_number 0
_exptl_absorpt_coefficient_mu 0.795
_exptl_absorpt_correction_T_max 0.888
_exptl_absorpt_correction_T_min 0.734
_exptl_absorpt_correction_type multi-scan
_exptl_absorpt_process_details '(SADABS; Bruker, 2000)'
_exptl_crystal_colour colorless
_exptl_crystal_density_diffrn 1.508
_exptl_crystal_density_method 'not measured'
_exptl_crystal_description block
_exptl_crystal_F_000 1936
_exptl_crystal_size_max 0.21
_exptl_crystal_size_mid 0.20
_exptl_crystal_size_min 0.15
_refine_diff_density_max 0.560
_refine_diff_density_min -0.668
_refine_ls_extinction_method none
_refine_ls_goodness_of_fit_ref 1.224
_refine_ls_hydrogen_treatment constr
_refine_ls_matrix_type full
_refine_ls_number_parameters 271
_refine_ls_number_reflns 4165
_refine_ls_number_restraints 0
_refine_ls_restrained_S_all 1.224
_refine_ls_R_factor_all 0.1114
_refine_ls_R_factor_gt 0.0794
_refine_ls_shift/su_max 0.000
_refine_ls_shift/su_mean 0.000
_refine_ls_structure_factor_coef Fsqd
_refine_ls_weighting_details 'calc w=1/[\s^2^(Fo^2^)+(0.0516P)^2^] where P=(Fo^2^+2Fc^2^)/3'
_refine_ls_weighting_scheme calc
_refine_ls_wR_factor_gt 0.1349
_refine_ls_wR_factor_ref 0.1450
_reflns_number_gt 3158
_reflns_number_total 4165
_reflns_threshold_expression 'I > 2\ss(I)'
_cod_data_source_file ln2016.cif
_cod_data_source_block I
_cod_depositor_comments
;
The following automatic conversions were performed:
'_symmetry_cell_setting' value 'Monoclinic' changed to 'monoclinic'
according to '/home/saulius/struct/CIF-dictionaries/cif_core.dic'
dictionary named 'cif_core.dic' version 2.4.1 from 2010-06-29.

Automatic conversion script
Id: cif_fix_enum 1527 2010-12-29 10:47:43Z saulius 

The following automatic conversions were performed:

'_symmetry_cell_setting' value 'Monoclinic' changed to 'monoclinic'
according to /home/saulius/struct/CIF-dictionaries/cif_core.dic
dictionary named 'cif_core.dic' version 2.4.1 from 2010-06-29.

Automatic conversion script
Id: cif_fix_values 1715 2011-07-08 13:25:40Z adriana 
;
_cod_original_cell_volume 4082.7(10)
_cod_original_sg_symbol_H-M 'C 2/c'
_cod_database_code 2217191
_cod_database_fobs_code 2217191

loop_
_symmetry_equiv_pos_as_xyz
'x, y, z'
'-x, y, -z+1/2'
'x+1/2, y+1/2, z'
'-x+1/2, y+1/2, -z+1/2'
'-x, -y, -z'
'x, -y, z-1/2'
'-x+1/2, -y+1/2, -z'
'x+1/2, -y+1/2, z-1/2'

loop_
_atom_site_type_symbol
_atom_site_label
_atom_site_fract_x
_atom_site_fract_y
_atom_site_fract_z
_atom_site_U_iso_or_equiv
_atom_site_adp_type
_atom_site_calc_flag
_atom_site_refinement_flags
_atom_site_occupancy
_atom_site_disorder_assembly
_atom_site_disorder_group
Mn1 Mn1 0.39214(3) 0.24391(5) 0.21343(4) 0.0214(2) Uani d . 1 . .
N N1 0.41270(18) 0.4176(3) 0.1814(2) 0.0258(9) Uani d . 1 . .
N N2 0.28972(18) 0.2294(3) 0.1407(2) 0.0263(9) Uani d . 1 . .
N N3 0.32712(19) 0.3532(3) 0.2857(2) 0.0275(9) Uani d . 1 B .
C C1 0.4377(2) 0.4535(4) 0.1136(3) 0.0317(12) Uani d . 1 . .
H H1 0.4496 0.4033 0.0749 0.038 Uiso calc R 1 . .
C C2 0.4467(3) 0.5585(4) 0.0978(4) 0.0515(16) Uani d . 1 . .
H H2 0.4644 0.5802 0.0497 0.062 Uiso calc R 1 . .
C C3 0.4295(4) 0.6309(4) 0.1537(5) 0.082(3) Uani d . 1 . .
H H3 0.4347 0.7040 0.1446 0.098 Uiso calc R 1 . .
C C4 0.4040(4) 0.5958(4) 0.2244(4) 0.072(2) Uani d . 1 . .
H H4 0.3923 0.6449 0.2641 0.086 Uiso calc R 1 . .
C C5 0.3960(2) 0.4891(4) 0.2360(3) 0.0329(12) Uani d . 1 . .
C C6 0.3681(2) 0.4466(4) 0.3113(3) 0.0334(12) Uani d . 1 . .
H H6A 0.4034 0.4269 0.3579 0.040 Uiso calc R 1 . .
H H6B 0.3421 0.5020 0.3330 0.040 Uiso calc R 1 . .
C C7 0.2691(2) 0.1531(4) 0.0829(3) 0.0310(12) Uani d . 1 . .
H H7 0.3000 0.1055 0.0678 0.037 Uiso calc R 1 . .
C C8 0.2056(3) 0.1406(4) 0.0446(3) 0.0376(13) Uani d . 1 . .
H H8 0.1934 0.0860 0.0043 0.045 Uiso calc R 1 . .
C C9 0.1602(3) 0.2099(4) 0.0664(3) 0.0419(14) Uani d . 1 . .
H H9 0.1162 0.2034 0.0411 0.050 Uiso calc R 1 . .
C C10 0.1798(3) 0.2889(4) 0.1256(3) 0.0375(13) Uani d . 1 . .
H H10 0.1496 0.3373 0.1411 0.045 Uiso calc R 1 . .
C C11 0.2447(2) 0.2960(4) 0.1620(3) 0.0283(11) Uani d . 1 . .
C C12 0.2683(2) 0.3835(4) 0.2250(3) 0.0349(12) Uani d . 1 . .
H H12A 0.2775 0.4469 0.1931 0.042 Uiso calc R 1 . .
H H12B 0.2338 0.4016 0.2576 0.042 Uiso calc R 1 . .
C C13 0.3108(3) 0.2990(4) 0.3633(3) 0.0414(13) Uani d . 1 . .
H H13A 0.2808 0.2414 0.3420 0.050 Uiso calc PR 0.50 A 1
H H13B 0.3509 0.2651 0.3922 0.050 Uiso calc PR 0.50 A 1
H H13C 0.3506 0.2664 0.3945 0.050 Uiso calc PR 0.50 A 2
H H13D 0.2973 0.3533 0.4011 0.050 Uiso calc PR 0.50 A 2
C C14A 0.2846(6) 0.3505(7) 0.4266(6) 0.039(3) Uani d P 0.50 B 1
H H14A 0.2435 0.3831 0.4000 0.047 Uiso calc PR 0.50 B 1
H H14B 0.3141 0.4079 0.4500 0.047 Uiso calc PR 0.50 B 1
C C15A 0.2719(5) 0.2795(8) 0.5022(6) 0.033(2) Uani d P 0.50 . 1
H H15A 0.2409 0.2235 0.4800 0.040 Uiso calc PR 0.50 . 1
H H15B 0.3125 0.2453 0.5288 0.040 Uiso calc PR 0.50 . 1
C C14B 0.2607(5) 0.2176(8) 0.3489(6) 0.038(3) Uani d P 0.50 B 2
H H14C 0.2708 0.1673 0.3056 0.046 Uiso calc PR 0.50 B 2
H H14D 0.2189 0.2511 0.3260 0.046 Uiso calc PR 0.50 B 2
C C15B 0.2545(6) 0.1568(7) 0.4313(6) 0.042(3) Uani d P 0.50 . 2
H H15C 0.2262 0.0953 0.4157 0.050 Uiso calc PR 0.50 . 2
H H15D 0.2975 0.1299 0.4569 0.050 Uiso calc PR 0.50 . 2
S S1 0.50266(6) 0.19295(9) 0.09722(7) 0.0224(3) Uani d . 1 . .
O O1 0.43452(15) 0.1790(2) 0.11052(18) 0.0311(8) Uani d . 1 . .
O O2 0.50341(16) 0.2496(2) 0.01682(18) 0.0340(8) Uani d . 1 . .
O O3 0.53263(16) 0.0869(2) 0.09408(18) 0.0304(8) Uani d . 1 . .
O O4 0.53755(16) 0.2547(2) 0.17063(18) 0.0332(8) Uani d . 1 . .
O O5W 0.37252(16) 0.0856(2) 0.26352(19) 0.0335(8) Uani d . 1 . .
H H5W1 0.3706 0.0210 0.2304 0.080 Uiso d . 1 . .
H H5W2 0.3952 0.0746 0.3200 0.080 Uiso d . 1 . .
O O6W 0.0222(2) 0.3660(3) 0.1421(2) 0.0555(11) Uani d . 1 . .
H H6W1 0.0116 0.3339 0.0860 0.080 Uiso d . 1 . .
H H6W2 0.0000 0.4224 0.1267 0.080 Uiso d . 1 . .
O O7W 0.11759(19) 0.3934(3) 0.3098(3) 0.0633(12) Uani d . 1 . .
H H7W1 0.1173 0.4122 0.3717 0.080 Uiso d . 1 . .
H H7W2 0.0723 0.3913 0.2988 0.080 Uiso d . 1 . .
O O8W 0.1124(2) 0.4811(3) 0.4739(3) 0.0716(14) Uani d . 1 . .
H H8W1 0.0798 0.4383 0.5024 0.080 Uiso d . 1 . .
H H8W2 0.0897 0.5429 0.4459 0.080 Uiso d . 1 . .

loop_
_atom_site_aniso_label
_atom_site_aniso_U_11
_atom_site_aniso_U_22
_atom_site_aniso_U_33
_atom_site_aniso_U_12
_atom_site_aniso_U_13
_atom_site_aniso_U_23
Mn1 0.0244(4) 0.0200(4) 0.0213(3) 0.0010(3) 0.0082(3) 0.0018(3)
N1 0.026(2) 0.025(2) 0.029(2) 0.0012(17) 0.0125(18) -0.0024(17)
N2 0.026(2) 0.030(2) 0.0251(19) 0.0024(17) 0.0088(17) 0.0064(17)
N3 0.031(2) 0.032(2) 0.0216(19) -0.0001(18) 0.0123(18) 0.0043(17)
C1 0.040(3) 0.029(3) 0.031(3) 0.003(2) 0.019(2) 0.003(2)
C2 0.064(4) 0.034(3) 0.067(4) 0.000(3) 0.041(3) 0.015(3)
C3 0.130(7) 0.022(3) 0.117(6) -0.007(4) 0.084(6) 0.003(3)
C4 0.113(6) 0.026(3) 0.095(5) -0.008(3) 0.072(5) -0.014(3)
C5 0.040(3) 0.028(3) 0.035(3) -0.002(2) 0.018(2) -0.004(2)
C6 0.046(3) 0.030(3) 0.030(3) 0.000(2) 0.020(2) -0.007(2)
C7 0.035(3) 0.029(3) 0.029(3) 0.000(2) 0.006(2) -0.002(2)
C8 0.042(4) 0.040(3) 0.029(3) -0.012(3) 0.000(3) 0.006(2)
C9 0.027(3) 0.061(4) 0.037(3) -0.004(3) 0.001(2) 0.018(3)
C10 0.034(3) 0.047(3) 0.034(3) 0.009(3) 0.012(2) 0.015(2)
C11 0.029(3) 0.035(3) 0.023(2) 0.003(2) 0.012(2) 0.013(2)
C12 0.036(3) 0.038(3) 0.035(3) 0.010(2) 0.017(2) 0.004(2)
C13 0.046(4) 0.054(3) 0.027(3) -0.004(3) 0.013(3) 0.006(2)
C14A 0.056(8) 0.024(5) 0.042(6) 0.004(5) 0.023(6) 0.004(5)
C15A 0.041(7) 0.035(6) 0.026(5) -0.002(4) 0.012(5) 0.003(4)
C14B 0.058(8) 0.036(6) 0.024(5) 0.009(5) 0.021(5) 0.004(4)
C15B 0.055(8) 0.030(6) 0.042(6) 0.014(5) 0.016(6) 0.012(5)
S1 0.0259(7) 0.0213(6) 0.0212(6) 0.0008(5) 0.0076(5) -0.0024(5)
O1 0.033(2) 0.0322(18) 0.0319(18) -0.0025(15) 0.0158(16) -0.0072(14)
O2 0.043(2) 0.0343(19) 0.0269(16) -0.0004(17) 0.0138(16) 0.0022(15)
O3 0.035(2) 0.0259(17) 0.0302(17) 0.0045(15) 0.0063(15) -0.0066(14)
O4 0.039(2) 0.0248(17) 0.0328(17) 0.0084(16) -0.0009(15) -0.0086(14)
O5W 0.042(2) 0.0243(17) 0.0338(18) -0.0047(16) 0.0057(16) 0.0018(14)
O6W 0.074(3) 0.048(2) 0.046(2) -0.003(2) 0.015(2) -0.0042(18)
O7W 0.054(3) 0.045(2) 0.095(3) 0.011(2) 0.026(3) 0.025(2)
O8W 0.060(3) 0.069(3) 0.096(3) 0.022(2) 0.044(3) 0.041(2)

loop_
_atom_type_symbol
_atom_type_description
_atom_type_scat_dispersion_real
_atom_type_scat_dispersion_imag
_atom_type_scat_source
C C 0.0033 0.0016 'International Tables Vol C Tables 4.2.6.8 and 6.1.1.4'
H H 0.0000 0.0000 'International Tables Vol C Tables 4.2.6.8 and 6.1.1.4'
Mn Mn 0.3368 0.7283 'International Tables Vol C Tables 4.2.6.8 and 6.1.1.4'
N N 0.0061 0.0033 'International Tables Vol C Tables 4.2.6.8 and 6.1.1.4'
O O 0.0106 0.0060 'International Tables Vol C Tables 4.2.6.8 and 6.1.1.4'
S S 0.1246 0.1234 'International Tables Vol C Tables 4.2.6.8 and 6.1.1.4'

loop_
_geom_angle_atom_site_label_1
_geom_angle_atom_site_label_2
_geom_angle_atom_site_label_3
_geom_angle_site_symmetry_1
_geom_angle_site_symmetry_3
_geom_angle
O1 Mn1 O4 . 2_655 110.92(13)
O1 Mn1 O5W . . 93.05(11)
O4 Mn1 O5W 2_655 . 83.96(11)
O1 Mn1 N2 . . 93.72(12)
O4 Mn1 N2 2_655 . 152.92(13)
O5W Mn1 N2 . . 83.68(12)
O1 Mn1 N1 . . 94.54(12)
O4 Mn1 N1 2_655 . 90.01(12)
O5W Mn1 N1 . . 171.62(12)
N2 Mn1 N1 . . 99.36(13)
O1 Mn1 N3 . . 159.47(12)
O4 Mn1 N3 2_655 . 85.39(13)
O5W Mn1 N3 . . 101.28(12)
N2 Mn1 N3 . . 73.57(13)
N1 Mn1 N3 . . 72.36(12)
C5 N1 C1 . . 117.8(4)
C5 N1 Mn1 . . 114.9(3)
C1 N1 Mn1 . . 127.3(3)
C7 N2 C11 . . 117.3(4)
C7 N2 Mn1 . . 124.6(3)
C11 N2 Mn1 . . 117.8(3)
C6 N3 C12 . . 110.7(4)
C6 N3 C13 . . 110.2(3)
C12 N3 C13 . . 111.6(4)
C6 N3 Mn1 . . 104.0(3)
C12 N3 Mn1 . . 108.9(3)
C13 N3 Mn1 . . 111.2(3)
N1 C1 C2 . . 123.7(4)
N1 C1 H1 . . 118.2
C2 C1 H1 . . 118.2
C3 C2 C1 . . 118.2(5)
C3 C2 H2 . . 120.9
C1 C2 H2 . . 120.9
C2 C3 C4 . . 119.2(5)
C2 C3 H3 . . 120.4
C4 C3 H3 . . 120.4
C5 C4 C3 . . 119.5(5)
C5 C4 H4 . . 120.3
C3 C4 H4 . . 120.3
N1 C5 C4 . . 121.6(5)
N1 C5 C6 . . 116.7(4)
C4 C5 C6 . . 121.7(4)
N3 C6 C5 . . 110.7(3)
N3 C6 H6A . . 109.5
C5 C6 H6A . . 109.5
N3 C6 H6B . . 109.5
C5 C6 H6B . . 109.5
H6A C6 H6B . . 108.1
N2 C7 C8 . . 123.7(5)
N2 C7 H7 . . 118.2
C8 C7 H7 . . 118.2
C7 C8 C9 . . 118.5(5)
C7 C8 H8 . . 120.8
C9 C8 H8 . . 120.8
C8 C9 C10 . . 119.1(5)
C8 C9 H9 . . 120.4
C10 C9 H9 . . 120.4
C9 C10 C11 . . 119.1(5)
C9 C10 H10 . . 120.5
C11 C10 H10 . . 120.5
N2 C11 C10 . . 122.3(5)
N2 C11 C12 . . 117.1(4)
C10 C11 C12 . . 120.5(4)
N3 C12 C11 . . 112.4(4)
N3 C12 H12A . . 109.1
C11 C12 H12A . . 109.1
N3 C12 H12B . . 109.1
C11 C12 H12B . . 109.1
H12A C12 H12B . . 107.9
C14A C13 C14B . . 94.5(7)
C14A C13 N3 . . 123.6(6)
C14B C13 N3 . . 117.1(5)
C14A C13 H13A . . 106.4
N3 C13 H13A . . 106.4
C14A C13 H13B . . 106.4
C14B C13 H13B . . 107.5
N3 C13 H13B . . 106.4
H13A C13 H13B . . 106.5
C14A C13 H13C . . 104.0
C14B C13 H13C . . 108.0
N3 C13 H13C . . 108.0
H13A C13 H13C . . 107.5
C14B C13 H13D . . 108.0
N3 C13 H13D . . 108.0
H13A C13 H13D . . 119.2
H13B C13 H13D . . 109.6
H13C C13 H13D . . 107.3
C13 C14A C15A . . 115.3(8)
C13 C14A H14A . . 108.4
C15A C14A H14A . . 108.4
C13 C14A H14B . . 108.4
C15A C14A H14B . . 108.4
H14A C14A H14B . . 107.5
C15B C15A C14A 7_556 . 111.2(8)
C15B C15A H15A 7_556 . 109.4
C14A C15A H15A . . 109.4
C15B C15A H15B 7_556 . 109.4
C14A C15A H15B . . 109.4
H15A C15A H15B . . 108.0
C13 C14B C15B . . 112.5(8)
C13 C14B H14C . . 109.1
C15B C14B H14C . . 109.1
C13 C14B H14D . . 109.1
C15B C14B H14D . . 109.1
H14C C14B H14D . . 107.8
C15A C15B C14B 7_556 . 114.9(8)
C15A C15B H15C 7_556 . 108.5
C14B C15B H15C . . 108.5
C15A C15B H15D 7_556 . 108.5
C14B C15B H15D . . 108.5
H15C C15B H15D . . 107.5
O2 S1 O4 . . 110.23(18)
O2 S1 O3 . . 110.17(18)
O4 S1 O3 . . 110.21(18)
O2 S1 O1 . . 109.54(19)
O4 S1 O1 . . 107.96(18)
O3 S1 O1 . . 108.69(18)
S1 O1 Mn1 . . 126.45(18)
S1 O4 Mn1 . 2_655 143.91(19)
H5W1 O5W H5W2 . . 110.7
H6W1 O6W H6W2 . . 93.4
H7W1 O7W H7W2 . . 90.7
H8W1 O8W H8W2 . . 107.8

loop_
_geom_bond_atom_site_label_1
_geom_bond_atom_site_label_2
_geom_bond_site_symmetry_2
_geom_bond_distance
Mn1 O1 . 2.139(3)
Mn1 O4 2_655 2.143(3)
Mn1 O5W . 2.206(3)
Mn1 N2 . 2.256(4)
Mn1 N1 . 2.300(4)
Mn1 N3 . 2.360(4)
N1 C5 . 1.332(5)
N1 C1 . 1.345(5)
N2 C7 . 1.342(5)
N2 C11 . 1.346(6)
N3 C6 . 1.468(6)
N3 C12 . 1.473(6)
N3 C13 . 1.489(5)
C1 C2 . 1.364(6)
C1 H1 . 0.9400
C2 C3 . 1.358(7)
C2 H2 . 0.9400
C3 C4 . 1.387(7)
C3 H3 . 0.9400
C4 C5 . 1.370(7)
C4 H4 . 0.9400
C5 C6 . 1.507(6)
C6 H6A . 0.9800
C6 H6B . 0.9800
C7 C8 . 1.370(7)
C7 H7 . 0.9400
C8 C9 . 1.376(7)
C8 H8 . 0.9400
C9 C10 . 1.377(7)
C9 H9 . 0.9400
C10 C11 . 1.381(7)
C10 H10 . 0.9400
C11 C12 . 1.507(6)
C12 H12A . 0.9800
C12 H12B . 0.9800
C13 C14A . 1.379(10)
C13 C14B . 1.456(11)
C13 H13A . 0.9800
C13 H13B . 0.9800
C13 H13C . 0.9800
C13 H13D . 0.9800
C14A C15A . 1.547(12)
C14A H14A . 0.9800
C14A H14B . 0.9800
C15A C15B 7_556 1.499(13)
C15A H15A . 0.9800
C15A H15B . 0.9800
C14B C15B . 1.531(12)
C14B H14C . 0.9800
C14B H14D . 0.9800
C15B H15C . 0.9800
C15B H15D . 0.9800
S1 O2 . 1.456(3)
S1 O4 . 1.477(3)
S1 O3 . 1.479(3)
S1 O1 . 1.486(3)
O5W H5W1 . 0.963
O5W H5W2 . 0.944
O6W H6W1 . 0.962
O6W H6W2 . 0.860
O7W H7W1 . 1.004
O7W H7W2 . 0.933
O8W H8W1 . 1.030
O8W H8W2 . 0.977

loop_
_geom_hbond_atom_site_label_D
_geom_hbond_atom_site_label_H
_geom_hbond_atom_site_label_A
_geom_hbond_site_symmetry_A
_geom_hbond_distance_DH
_geom_hbond_distance_HA
_geom_hbond_distance_DA
_geom_hbond_angle_DHA
O5W H5W1 O7W 4_545 0.963 1.758 2.703(5) 166
O5W H5W2 O3 2_655 0.944 1.852 2.727(4) 153
O6W H6W1 O2 7 0.962 1.911 2.865(5) 171
O6W H6W2 O3 3_455 0.860 2.266 2.899(5) 130
O7W H7W1 O8W . 1.004 1.847 2.829(6) 165
O7W H7W2 O6W . 0.933 2.530 3.044(6) 115
O7W H7W2 O6W 2 0.933 2.347 3.162(6) 146
O8W H8W1 O3 8_456 1.030 1.910 2.860(5) 152
O8W H8W2 O1 4 0.977 1.956 2.913(5) 166
O8W H8W2 O3 4 0.977 2.587 3.317(5) 132

loop_
_geom_torsion_atom_site_label_1
_geom_torsion_atom_site_label_2
_geom_torsion_atom_site_label_3
_geom_torsion_atom_site_label_4
_geom_torsion_site_symmetry_1
_geom_torsion_site_symmetry_4
_geom_torsion
O1 Mn1 N1 C5 . . -176.5(3)
O4 Mn1 N1 C5 2_655 . -65.5(3)
N2 Mn1 N1 C5 . . 88.9(3)
N3 Mn1 N1 C5 . . 19.6(3)
O1 Mn1 N1 C1 . . 5.3(4)
O4 Mn1 N1 C1 2_655 . 116.3(4)
N2 Mn1 N1 C1 . . -89.2(4)
N3 Mn1 N1 C1 . . -158.5(4)
O1 Mn1 N2 C7 . . 31.8(3)
O4 Mn1 N2 C7 2_655 . -124.2(4)
O5W Mn1 N2 C7 . . -60.9(3)
N1 Mn1 N2 C7 . . 127.0(3)
N3 Mn1 N2 C7 . . -164.6(4)
O1 Mn1 N2 C11 . . -154.4(3)
O4 Mn1 N2 C11 2_655 . 49.7(4)
O5W Mn1 N2 C11 . . 113.0(3)
N1 Mn1 N2 C11 . . -59.1(3)
N3 Mn1 N2 C11 . . 9.2(3)
O1 Mn1 N3 C6 . . -88.2(4)
O4 Mn1 N3 C6 2_655 . 55.5(3)
O5W Mn1 N3 C6 . . 138.4(3)
N2 Mn1 N3 C6 . . -141.7(3)
N1 Mn1 N3 C6 . . -35.9(3)
O1 Mn1 N3 C12 . . 29.9(5)
O4 Mn1 N3 C12 2_655 . 173.6(3)
O5W Mn1 N3 C12 . . -103.5(3)
N2 Mn1 N3 C12 . . -23.6(3)
N1 Mn1 N3 C12 . . 82.1(3)
O1 Mn1 N3 C13 . . 153.2(3)
O4 Mn1 N3 C13 2_655 . -63.1(3)
O5W Mn1 N3 C13 . . 19.8(3)
N2 Mn1 N3 C13 . . 99.7(3)
N1 Mn1 N3 C13 . . -154.5(3)
C5 N1 C1 C2 . . -0.1(7)
Mn1 N1 C1 C2 . . 178.1(4)
N1 C1 C2 C3 . . -0.1(9)
C1 C2 C3 C4 . . 0.5(11)
C2 C3 C4 C5 . . -0.8(11)
C1 N1 C5 C4 . . -0.2(8)
Mn1 N1 C5 C4 . . -178.6(5)
C1 N1 C5 C6 . . 179.9(4)
Mn1 N1 C5 C6 . . 1.5(5)
C3 C4 C5 N1 . . 0.6(10)
C3 C4 C5 C6 . . -179.5(6)
C12 N3 C6 C5 . . -67.5(5)
C13 N3 C6 C5 . . 168.5(4)
Mn1 N3 C6 C5 . . 49.3(4)
N1 C5 C6 N3 . . -36.5(6)
C4 C5 C6 N3 . . 143.6(6)
C11 N2 C7 C8 . . 0.6(6)
Mn1 N2 C7 C8 . . 174.5(3)
N2 C7 C8 C9 . . -0.1(7)
C7 C8 C9 C10 . . -0.1(7)
C8 C9 C10 C11 . . -0.4(7)
C7 N2 C11 C10 . . -1.1(6)
Mn1 N2 C11 C10 . . -175.4(3)
C7 N2 C11 C12 . . -178.3(4)
Mn1 N2 C11 C12 . . 7.4(5)
C9 C10 C11 N2 . . 1.0(7)
C9 C10 C11 C12 . . 178.1(4)
C6 N3 C12 C11 . . 148.8(4)
C13 N3 C12 C11 . . -88.0(5)
Mn1 N3 C12 C11 . . 35.0(4)
N2 C11 C12 N3 . . -29.7(6)
C10 C11 C12 N3 . . 153.1(4)
C6 N3 C13 C14A . . 52.1(8)
C12 N3 C13 C14A . . -71.4(8)
Mn1 N3 C13 C14A . . 166.8(7)
C6 N3 C13 C14B . . 168.5(6)
C12 N3 C13 C14B . . 45.0(7)
Mn1 N3 C13 C14B . . -76.8(7)
C14B C13 C14A C15A . . 53.7(10)
N3 C13 C14A C15A . . -179.5(7)
C13 C14A C15A C15B . 7_556 178.2(9)
C14A C13 C14B C15B . . -56.4(9)
N3 C13 C14B C15B . . 172.1(6)
C13 C14B C15B C15A . 7_556 68.7(12)
O2 S1 O1 Mn1 . . -116.8(2)
O4 S1 O1 Mn1 . . 3.3(3)
O3 S1 O1 Mn1 . . 122.8(2)
O4 Mn1 O1 S1 2_655 . -32.5(3)
O5W Mn1 O1 S1 . . -117.2(2)
N2 Mn1 O1 S1 . . 158.9(2)
N1 Mn1 O1 S1 . . 59.2(2)
N3 Mn1 O1 S1 . . 108.3(4)
O2 S1 O4 Mn1 . 2_655 -134.1(3)
O3 S1 O4 Mn1 . 2_655 -12.3(4)
O1 S1 O4 Mn1 . 2_655 106.3(4)
